data_2008027
loop_
_publ_author_name
'Patterson, Iain L. J.'
'Glidewell, Christopher'
'Ferguson, George'

_publ_section_title
;
 (4-Methoxyphenyl)diphenylmethanol, an Unusual Tetramer Containing a
 <i>D</i>[<i>R</i>] Pattern of Hydrogen Bonds, and
 Tris(2-methoxyphenyl)methanol
;
_journal_issue 12
_journal_name_full 'Acta Crystallographica Section C'
_journal_page_first 1970
_journal_page_last 1974
_journal_paper_doi 10.1107/S0108270198009329
_journal_volume 54
_journal_year 1998
_chemical_formula_moiety 'C20 H18 O2'
_chemical_formula_sum 'C20 H18 O2'
_chemical_formula_weight 290.36
_chemical_name_systematic
;
(4-Methoxyphenyl)diphenylmethanol
;
_space_group_IT_number 2
_symmetry_cell_setting triclinic
_symmetry_space_group_name_Hall '-P 1'
_symmetry_space_group_name_H-M 'P -1'
_cell_angle_alpha 77.388(7)
_cell_angle_beta 85.339(7)
_cell_angle_gamma 74.803(6)
_cell_formula_units_Z 4
_cell_length_a 10.1013(9)
_cell_length_b 11.8200(10)
_cell_length_c 14.1077(11)
_cell_measurement_reflns_used 25
_cell_measurement_temperature 294.0(10)
_cell_measurement_theta_max 18.81
_cell_measurement_theta_min 9.49
_cell_volume 1585.8(2)
_computing_cell_refinement 'SET4 and CELDIM in CAD-4-PC Software'
_computing_data_collection 'CAD-4-PC Software (Enraf-Nonius, 1992)'
_computing_data_reduction 'DATRD2 in NRCVAX96 (Gabe et al., 1989)'
_computing_molecular_graphics 'NRCVAX96, ORTEPII (Johnson, 1976) and PLATON (Spek, 1998)'
_computing_publication_material 'NRCVAX96, SHELXL97 and PREP8 (Ferguson, 1998)'
_computing_structure_refinement 'NRCVAX96 and SHELXL97 (Sheldrick, 1997b)'
_computing_structure_solution 'SHELXS97 (Sheldrick, 1997a)'
_diffrn_ambient_temperature 294.0(10)
_diffrn_measured_fraction_theta_full 0.99
_diffrn_measured_fraction_theta_max 0.99
_diffrn_measurement_device 'Enraf-Nonius CAD-4'
_diffrn_measurement_method \q/2\q
_diffrn_radiation_monochromator graphite
_diffrn_radiation_source 'X-ray tube'
_diffrn_radiation_type 'Molybdenum K\a'
_diffrn_radiation_wavelength 0.7107
_diffrn_reflns_av_R_equivalents 0.000
_diffrn_reflns_av_sigmaI/netI 0.044
_diffrn_reflns_limit_h_max 12
_diffrn_reflns_limit_h_min -11
_diffrn_reflns_limit_k_max 14
_diffrn_reflns_limit_k_min 0
_diffrn_reflns_limit_l_max 17
_diffrn_reflns_limit_l_min -16
_diffrn_reflns_number 5901
_diffrn_reflns_theta_full 25.4
_diffrn_reflns_theta_max 25.5
_diffrn_reflns_theta_min 2.09
_diffrn_standards_decay_% 'no decay, variation 0.4'
_diffrn_standards_interval_time 120
_diffrn_standards_number 3
_exptl_absorpt_coefficient_mu 0.077
_exptl_absorpt_correction_T_max 1.000
_exptl_absorpt_correction_T_min 1.000
_exptl_absorpt_correction_type none
_exptl_crystal_colour colourless
_exptl_crystal_density_diffrn 1.216
_exptl_crystal_density_meas ?
_exptl_crystal_description plate
_exptl_crystal_F_000 616
_exptl_crystal_size_max 0.41
_exptl_crystal_size_mid 0.41
_exptl_crystal_size_min 0.21
_refine_diff_density_max 0.156
_refine_diff_density_min -0.134
_refine_ls_extinction_coef 0.0131(15)
_refine_ls_extinction_method SHELXL97_(Sheldrick,_1997b)
_refine_ls_goodness_of_fit_ref 1.008
_refine_ls_hydrogen_treatment constr
_refine_ls_matrix_type full
_refine_ls_number_parameters 402
_refine_ls_number_reflns 5901
_refine_ls_number_restraints 0
_refine_ls_restrained_S_all 1.008
_refine_ls_R_factor_all 0.090
_refine_ls_R_factor_gt 0.037
_refine_ls_shift/su_max 0.000
_refine_ls_shift/su_mean 0.000
_refine_ls_structure_factor_coef Fsqd
_refine_ls_weighting_details 'w = 1/[\s^2^(Fo^2^)+(0.0536P)^2^] where P=(Fo^2^+2Fc^2^)/3'
_refine_ls_weighting_scheme calc
_refine_ls_wR_factor_ref 0.102
_reflns_number_gt 3323
_reflns_number_total 5901
_reflns_threshold_expression I>2\s(I)
_cod_data_source_file sk1217.cif
_cod_data_source_block I
_cod_depositor_comments
;
The following automatic conversions were performed:
'_symmetry_cell_setting' value 'Triclinic' changed to 'triclinic'
according to '/home/saulius/struct/CIF-dictionaries/cif_core.dic'
dictionary named 'cif_core.dic' version 2.4.1 from 2010-06-29.

Automatic conversion script
Id: cif_fix_enum 1527 2010-12-29 10:47:43Z saulius 

The following automatic conversions were performed:

'_symmetry_cell_setting' value 'Triclinic' changed to 'triclinic'
according to /home/saulius/struct/CIF-dictionaries/cif_core.dic
dictionary named 'cif_core.dic' version 2.4.1 from 2010-06-29.

Automatic conversion script
Id: cif_fix_values 1715 2011-07-08 13:25:40Z adriana 

The following automatic conversions were performed:

'_exptl_crystal_density_meas' value 'not measured' was changed to '?'
- the value is perceived as not measured.

Automatic conversion script
Id: cif_fix_values 3008 2015-01-20 13:52:24Z robertas 

The following automatic conversions were performed:

'_refine_ls_weighting_scheme' value 'calc w =
1/[\s^2^(Fo^2^)+(0.0536P)^2^] where P=(Fo^2^+2Fc^2^)/3' was changed
to 'calc'. New tag '_refine_ls_weighting_details' was created. The
value of the new tag was set to 'w = 1/[\s^2^(Fo^2^)+(0.0536P)^2^]
where P=(Fo^2^+2Fc^2^)/3'.

Automatic conversion script
Id: cif_fix_values 3143 2015-03-26 13:38:13Z robertas 
;
_cod_database_code 2008027

loop_
_symmetry_equiv_pos_as_xyz
'x, y, z'
'-x, -y, -z'

loop_
_atom_site_label
_atom_site_fract_x
_atom_site_fract_y
_atom_site_fract_z
_atom_site_U_iso_or_equiv
_atom_site_adp_type
_atom_site_calc_flag
_atom_site_refinement_flags
_atom_site_occupancy
_atom_site_disorder_assembly
_atom_site_disorder_group
_atom_site_type_symbol
O1 0.29242(11) 0.51641(10) 0.72978(7) 0.0506(3) Uani d . 1 . . O
C1 0.19636(15) 0.51851(13) 0.65843(10) 0.0429(4) Uani d . 1 . . C
C111 0.27506(15) 0.48756(13) 0.56672(10) 0.0420(4) Uani d . 1 . . C
C112 0.39072(16) 0.39123(14) 0.57607(11) 0.0501(4) Uani d . 1 . . C
C113 0.45919(16) 0.35316(15) 0.49612(12) 0.0524(4) Uani d . 1 . . C
C114 0.41394(16) 0.41034(15) 0.40425(11) 0.0491(4) Uani d . 1 . . C
C115 0.30134(17) 0.50706(16) 0.39262(11) 0.0547(4) Uani d . 1 . . C
C116 0.23336(16) 0.54493(15) 0.47383(11) 0.0488(4) Uani d . 1 . . C
O14 0.48955(12) 0.36715(11) 0.32788(8) 0.0642(3) Uani d . 1 . . O
C17 0.4155(2) 0.37212(19) 0.24386(13) 0.0757(6) Uani d . 1 . . C
C121 0.09508(16) 0.64213(14) 0.63750(11) 0.0460(4) Uani d . 1 . . C
C122 0.1360(2) 0.74439(16) 0.63941(14) 0.0692(5) Uani d . 1 . . C
C123 0.0454(3) 0.85620(18) 0.61709(17) 0.0894(7) Uani d . 1 . . C
C124 -0.0870(2) 0.86782(19) 0.59204(15) 0.0799(6) Uani d . 1 . . C
C125 -0.12861(19) 0.76798(18) 0.58999(14) 0.0689(5) Uani d . 1 . . C
C126 -0.03922(17) 0.65639(16) 0.61270(12) 0.0564(4) Uani d . 1 . . C
C131 0.12227(15) 0.42147(14) 0.70628(11) 0.0459(4) Uani d . 1 . . C
C132 0.07884(19) 0.41395(17) 0.80209(13) 0.0674(5) Uani d . 1 . . C
C133 0.0112(2) 0.3281(2) 0.84775(16) 0.0836(6) Uani d . 1 . . C
C134 -0.01480(19) 0.24969(19) 0.79772(18) 0.0795(6) Uani d . 1 . . C
C135 0.0277(2) 0.25557(17) 0.70302(16) 0.0735(6) Uani d . 1 . . C
C136 0.09605(17) 0.34107(15) 0.65769(13) 0.0590(5) Uani d . 1 . . C
O2 0.49960(12) 0.39143(9) 0.87509(8) 0.0587(3) Uani d . 1 . . O
C2 0.50155(16) 0.27165(13) 0.92553(11) 0.0451(4) Uani d . 1 . . C
C211 0.50039(16) 0.19793(13) 0.84916(11) 0.0451(4) Uani d . 1 . . C
C212 0.60833(18) 0.18645(16) 0.78045(12) 0.0584(5) Uani d . 1 . . C
C213 0.61014(19) 0.12586(17) 0.70762(13) 0.0659(5) Uani d . 1 . . C
C214 0.5042(2) 0.07384(16) 0.70117(13) 0.0635(5) Uani d . 1 . . C
C215 0.39590(19) 0.08632(15) 0.76639(13) 0.0603(5) Uani d . 1 . . C
C216 0.39518(17) 0.14798(14) 0.83953(12) 0.0512(4) Uani d . 1 . . C
O24 0.51654(17) 0.01403(14) 0.62671(10) 0.0945(5) Uani d . 1 . . O
C27 0.4090(4) -0.0405(3) 0.6179(2) 0.1338(11) Uani d . 1 . . C
C221 0.38057(15) 0.27265(13) 0.99853(11) 0.0433(4) Uani d . 1 . . C
C222 0.28035(18) 0.37652(16) 1.00103(13) 0.0624(5) Uani d . 1 . . C
C223 0.1718(2) 0.37770(19) 1.06748(16) 0.0775(6) Uani d . 1 . . C
C224 0.16143(19) 0.27589(19) 1.13269(13) 0.0674(5) Uani d . 1 . . C
C225 0.26128(19) 0.17252(17) 1.13159(13) 0.0649(5) Uani d . 1 . . C
C226 0.36967(17) 0.17131(15) 1.06593(12) 0.0561(4) Uani d . 1 . . C
C231 0.63374(15) 0.22793(14) 0.98345(11) 0.0444(4) Uani d . 1 . . C
C232 0.67149(18) 0.30580(16) 1.03011(13) 0.0594(5) Uani d . 1 . . C
C233 0.7848(2) 0.2676(2) 1.08789(15) 0.0746(6) Uani d . 1 . . C
C234 0.86178(19) 0.1516(2) 1.10061(14) 0.0742(6) Uani d . 1 . . C
C235 0.82591(18) 0.07317(17) 1.05516(14) 0.0672(5) Uani d . 1 . . C
C236 0.71175(17) 0.11172(15) 0.99682(12) 0.0548(4) Uani d . 1 . . C
H1 0.3479 0.5542 0.7041 0.076 Uiso calc R 1 . . H
H112 0.4222 0.3519 0.6377 0.060 Uiso calc R 1 . . H
H113 0.5362 0.2887 0.5040 0.063 Uiso calc R 1 . . H
H115 0.2711 0.5467 0.3307 0.066 Uiso calc R 1 . . H
H116 0.1577 0.6107 0.4656 0.059 Uiso calc R 1 . . H
H17A 0.3372 0.3401 0.2638 0.114 Uiso calc R 1 . . H
H17B 0.4743 0.3257 0.2017 0.114 Uiso calc R 1 . . H
H17C 0.3855 0.4538 0.2099 0.114 Uiso calc R 1 . . H
H122 0.2254 0.7380 0.6559 0.083 Uiso calc R 1 . . H
H123 0.0743 0.9242 0.6190 0.107 Uiso calc R 1 . . H
H124 -0.1474 0.9432 0.5767 0.096 Uiso calc R 1 . . H
H125 -0.2180 0.7751 0.5732 0.083 Uiso calc R 1 . . H
H126 -0.0696 0.5890 0.6114 0.068 Uiso calc R 1 . . H
H132 0.0952 0.4673 0.8366 0.081 Uiso calc R 1 . . H
H133 -0.0167 0.3238 0.9126 0.100 Uiso calc R 1 . . H
H134 -0.0612 0.1927 0.8281 0.095 Uiso calc R 1 . . H
H135 0.0109 0.2021 0.6688 0.088 Uiso calc R 1 . . H
H136 0.1248 0.3442 0.5931 0.071 Uiso calc R 1 . . H
H2 0.4427 0.4128 0.8323 0.088 Uiso calc R 1 . . H
H212 0.6804 0.2206 0.7842 0.070 Uiso calc R 1 . . H
H213 0.6827 0.1197 0.6624 0.079 Uiso calc R 1 . . H
H215 0.3231 0.0535 0.7616 0.072 Uiso calc R 1 . . H
H216 0.3212 0.1558 0.8834 0.061 Uiso calc R 1 . . H
H27A 0.4014 -0.0980 0.6764 0.201 Uiso calc R 1 . . H
H27B 0.4293 -0.0799 0.5638 0.201 Uiso calc R 1 . . H
H27C 0.3240 0.0199 0.6076 0.201 Uiso calc R 1 . . H
H222 0.2857 0.4468 0.9575 0.075 Uiso calc R 1 . . H
H223 0.1048 0.4487 1.0678 0.093 Uiso calc R 1 . . H
H224 0.0879 0.2770 1.1769 0.081 Uiso calc R 1 . . H
H225 0.2558 0.1026 1.1755 0.078 Uiso calc R 1 . . H
H226 0.4373 0.1005 1.0669 0.067 Uiso calc R 1 . . H
H232 0.6198 0.3848 1.0224 0.071 Uiso calc R 1 . . H
H233 0.8091 0.3211 1.1185 0.090 Uiso calc R 1 . . H
H234 0.9380 0.1262 1.1399 0.089 Uiso calc R 1 . . H
H235 0.8779 -0.0057 1.0633 0.081 Uiso calc R 1 . . H
H236 0.6877 0.0580 0.9663 0.066 Uiso calc R 1 . . H

loop_
_atom_site_aniso_label
_atom_site_aniso_U_11
_atom_site_aniso_U_22
_atom_site_aniso_U_33
_atom_site_aniso_U_12
_atom_site_aniso_U_13
_atom_site_aniso_U_23
O1 0.0455(7) 0.0659(8) 0.0412(6) -0.0178(5) -0.0073(5) -0.0055(5)
C1 0.0385(8) 0.0499(9) 0.0384(8) -0.0092(7) -0.0062(7) -0.0053(7)
C111 0.0370(9) 0.0489(9) 0.0404(9) -0.0147(7) -0.0027(7) -0.0045(7)
C112 0.0471(10) 0.0555(10) 0.0435(9) -0.0088(8) -0.0065(7) -0.0045(8)
C113 0.0441(10) 0.0563(10) 0.0548(10) -0.0079(8) -0.0015(8) -0.0130(8)
C114 0.0443(10) 0.0649(11) 0.0450(10) -0.0244(9) 0.0053(8) -0.0150(8)
C115 0.0512(10) 0.0725(12) 0.0399(9) -0.0202(9) -0.0054(8) -0.0031(8)
C116 0.0412(9) 0.0582(10) 0.0442(9) -0.0114(8) -0.0054(7) -0.0045(8)
O14 0.0579(8) 0.0907(9) 0.0531(7) -0.0249(7) 0.0084(6) -0.0299(7)
C17 0.0888(15) 0.1064(16) 0.0521(11) -0.0512(13) 0.0059(10) -0.0292(11)
C121 0.0439(9) 0.0521(10) 0.0392(9) -0.0092(8) 0.0010(7) -0.0078(7)
C122 0.0609(12) 0.0557(12) 0.0909(14) -0.0160(10) -0.0132(10) -0.0089(10)
C123 0.0951(18) 0.0512(13) 0.1182(19) -0.0134(12) -0.0198(14) -0.0092(12)
C124 0.0788(16) 0.0600(13) 0.0827(14) 0.0089(11) -0.0073(12) -0.0062(11)
C125 0.0488(11) 0.0725(14) 0.0737(13) -0.0023(10) -0.0053(9) -0.0043(10)
C126 0.0437(10) 0.0573(11) 0.0639(11) -0.0080(8) -0.0069(8) -0.0072(8)
C131 0.0348(8) 0.0492(9) 0.0482(9) -0.0070(7) -0.0034(7) -0.0017(7)
C132 0.0664(13) 0.0735(13) 0.0608(12) -0.0227(10) 0.0143(10) -0.0102(10)
C133 0.0756(15) 0.0930(16) 0.0720(14) -0.0274(13) 0.0230(11) 0.0032(13)
C134 0.0504(12) 0.0726(14) 0.1016(18) -0.0228(10) -0.0047(11) 0.0216(13)
C135 0.0652(13) 0.0645(13) 0.0925(16) -0.0297(10) -0.0150(11) 0.0016(11)
C136 0.0553(11) 0.0636(11) 0.0593(11) -0.0228(9) -0.0084(9) -0.0029(9)
O2 0.0672(8) 0.0448(7) 0.0622(8) -0.0197(6) -0.0162(6) 0.0051(5)
C2 0.0465(9) 0.0374(9) 0.0492(9) -0.0108(7) -0.0086(7) -0.0015(7)
C211 0.0436(9) 0.0448(9) 0.0436(9) -0.0071(7) -0.0059(7) -0.0054(7)
C212 0.0500(11) 0.0664(12) 0.0561(11) -0.0122(9) -0.0058(9) -0.0080(9)
C213 0.0594(12) 0.0742(13) 0.0543(11) 0.0011(10) 0.0013(9) -0.0153(10)
C214 0.0786(14) 0.0540(11) 0.0525(11) 0.0013(10) -0.0131(10) -0.0176(9)
C215 0.0670(12) 0.0572(11) 0.0612(11) -0.0166(9) -0.0125(10) -0.0162(9)
C216 0.0510(10) 0.0514(10) 0.0521(10) -0.0124(8) -0.0050(8) -0.0117(8)
O24 0.1222(13) 0.0951(11) 0.0713(9) -0.0147(10) -0.0043(9) -0.0425(8)
C27 0.203(3) 0.126(2) 0.108(2) -0.069(2) -0.007(2) -0.0657(18)
C221 0.0421(9) 0.0415(9) 0.0480(9) -0.0090(7) -0.0102(7) -0.0116(7)
C222 0.0588(11) 0.0504(11) 0.0711(12) -0.0022(9) -0.0067(10) -0.0101(9)
C223 0.0598(13) 0.0752(14) 0.0859(15) 0.0074(11) 0.0027(11) -0.0234(12)
C224 0.0501(11) 0.0941(16) 0.0600(12) -0.0153(11) 0.0031(9) -0.0249(11)
C225 0.0594(12) 0.0667(13) 0.0647(12) -0.0173(10) 0.0025(10) -0.0053(9)
C226 0.0509(10) 0.0466(10) 0.0659(11) -0.0075(8) 0.0010(9) -0.0076(8)
C231 0.0416(9) 0.0460(9) 0.0462(9) -0.0154(8) -0.0015(7) -0.0049(7)
C232 0.0546(11) 0.0594(11) 0.0681(12) -0.0175(9) -0.0117(9) -0.0135(9)
C233 0.0690(13) 0.0840(15) 0.0801(14) -0.0282(12) -0.0212(11) -0.0182(11)
C234 0.0543(12) 0.0918(16) 0.0755(13) -0.0249(12) -0.0242(10) 0.0009(11)
C235 0.0507(11) 0.0628(12) 0.0775(13) -0.0081(9) -0.0131(9) 0.0046(10)
C236 0.0496(10) 0.0509(10) 0.0623(11) -0.0124(8) -0.0094(8) -0.0056(8)

loop_
_atom_type_symbol
_atom_type_description
_atom_type_scat_dispersion_real
_atom_type_scat_dispersion_imag
_atom_type_scat_source
C C 0.0033 0.0016 'International Tables Vol C Tables 4.2.6.8 and 6.1.1.4'
H H 0.0000 0.0000 'International Tables Vol C Tables 4.2.6.8 and 6.1.1.4'
O O 0.0106 0.0060 'International Tables Vol C Tables 4.2.6.8 and 6.1.1.4'

loop_
_geom_angle_atom_site_label_1
_geom_angle_atom_site_label_2
_geom_angle_atom_site_label_3
_geom_angle
_geom_angle_publ_flag
O1 C1 C111 109.34(12) no
O1 C1 C121 109.30(12) no
O1 C1 C131 104.83(11) no
C111 C1 C121 111.70(12) no
C111 C1 C131 110.57(12) no
C121 C1 C131 110.85(12) no
C1 C111 C112 118.75(13) no
C1 C111 C116 123.65(14) no
C112 C111 C116 117.47(14) no
C111 C112 C113 121.35(15) no
C112 C113 C114 120.09(15) no
C113 C114 C115 119.90(15) no
O14 C114 C113 116.33(15) yes
O14 C114 C115 123.74(15) yes
C114 C115 C116 119.49(15) no
C111 C116 C115 121.68(15) no
C114 O14 C17 116.95(13) yes
C1 C121 C122 120.91(15) no
C1 C121 C126 121.57(15) no
C122 C121 C126 117.48(16) no
C121 C122 C123 120.67(18) no
C122 C123 C124 120.6(2) no
C123 C124 C125 119.29(19) no
C124 C125 C126 120.38(19) no
C121 C126 C125 121.54(17) no
C1 C131 C132 119.24(15) no
C1 C131 C136 123.00(14) no
C131 C132 C133 121.02(19) no
C132 C131 C136 117.76(16) no
C132 C133 C134 120.2(2) no
C133 C134 C135 119.60(19) no
C134 C135 C136 120.1(2) no
C131 C136 C135 121.34(18) no
O2 C2 C211 107.56(12) no
O2 C2 C221 110.23(12) no
O2 C2 C231 105.47(12) no
C211 C2 C221 113.10(12) no
C211 C2 C231 112.61(12) no
C221 C2 C231 107.61(12) no
C2 C211 C212 118.59(14) no
C2 C211 C216 124.07(14) no
C212 C211 C216 117.20(15) no
C211 C212 C213 121.34(17) no
C212 C213 C214 120.15(17) no
O24 C214 C213 115.65(18) yes
O24 C214 C215 124.87(19) yes
C213 C214 C215 119.47(16) no
C214 C215 C216 119.78(17) no
C211 C216 C215 122.02(16) no
C214 O24 C27 117.10(18) yes
C2 C221 C222 120.79(14) no
C2 C221 C226 121.74(14) no
C222 C221 C226 117.45(16) no
C221 C222 C223 120.81(17) no
C222 C223 C224 120.91(18) no
C223 C224 C225 118.76(18) no
C224 C225 C226 120.41(18) no
C221 C226 C225 121.64(16) no
C2 C231 C232 119.01(14) no
C2 C231 C236 122.62(14) no
C232 C231 C236 118.20(15) no
C231 C232 C233 120.72(17) no
C232 C233 C234 120.56(18) no
C233 C234 C235 119.58(17) no
C234 C235 C236 119.86(18) no
C231 C236 C235 121.08(16) no

loop_
_geom_bond_atom_site_label_1
_geom_bond_atom_site_label_2
_geom_bond_site_symmetry_2
_geom_bond_distance
_geom_bond_publ_flag
O1 C1 . 1.4460(17) yes
C1 C111 . 1.525(2) yes
C1 C121 . 1.532(2) yes
C1 C131 . 1.537(2) yes
C111 C112 . 1.393(2) no
C111 C116 . 1.381(2) no
C112 C113 . 1.373(2) no
C113 C114 . 1.377(2) no
C114 C115 . 1.376(2) no
C114 O14 . 1.3809(18) yes
C115 C116 . 1.385(2) no
O14 C17 . 1.435(2) yes
C121 C122 . 1.383(2) no
C121 C126 . 1.387(2) no
C122 C123 . 1.384(3) no
C123 C124 . 1.376(3) no
C124 C125 . 1.359(3) no
C125 C126 . 1.377(2) no
C131 C132 . 1.378(2) no
C131 C136 . 1.374(2) no
C132 C133 . 1.385(3) no
C133 C134 . 1.367(3) no
C134 C135 . 1.362(3) no
C135 C136 . 1.385(2) no
O2 C2 . 1.4349(17) yes
C2 C211 . 1.529(2) yes
C2 C221 . 1.532(2) yes
C2 C231 . 1.533(2) yes
C211 C212 . 1.398(2) no
C211 C216 . 1.372(2) no
C212 C213 . 1.371(2) no
C213 C214 . 1.384(3) no
C214 O24 . 1.370(2) yes
C214 C215 . 1.370(3) no
C215 C216 . 1.386(2) no
O24 C27 . 1.426(3) yes
C221 C222 . 1.377(2) no
C221 C226 . 1.381(2) no
C222 C223 . 1.383(3) no
C223 C224 . 1.368(3) no
C224 C225 . 1.368(2) no
C225 C226 . 1.375(2) no
C231 C232 . 1.384(2) no
C231 C236 . 1.374(2) no
C232 C233 . 1.377(2) no
C233 C234 . 1.369(3) no
C234 C235 . 1.370(3) no
C235 C236 . 1.389(2) no

loop_
_geom_hbond_atom_site_label_D
_geom_hbond_atom_site_label_H
_geom_hbond_atom_site_label_A
_geom_hbond_site_symmetry_A
_geom_hbond_distance_DH
_geom_hbond_distance_HA
_geom_hbond_distance_DA
_geom_hbond_angle_DHA
_geom_hbond_publ_flag
O1 H1 O14 2_666 0.82 2.06 2.866(2) 166 yes
O2 H2 O1 . 0.82 2.12 2.919(2) 164 yes
C17 H17C O2 2_666 0.96 2.46 3.215(2) 135 no
C222 H222 O2 . 0.93 2.37 2.742(2) 103 no

loop_
_geom_torsion_atom_site_label_1
_geom_torsion_atom_site_label_2
_geom_torsion_atom_site_label_3
_geom_torsion_atom_site_label_4
_geom_torsion
_geom_torsion_publ_flag
O1 C1 C111 C116 -139.07(14) no
C121 C1 C111 C116 -18.0(2) no
C131 C1 C111 C116 106.00(16) no
O1 C1 C111 C112 45.24(18) yes
C121 C1 C111 C112 166.36(13) no
C131 C1 C111 C112 -69.69(17) no
C116 C111 C112 C113 -1.2(2) no
C1 C111 C112 C113 174.71(14) no
C111 C112 C113 C114 0.0(2) no
C112 C113 C114 C115 1.1(2) no
C112 C113 C114 O14 179.34(14) no
C113 C114 C115 C116 -0.9(2) no
O14 C114 C115 C116 -178.97(14) no
C112 C111 C116 C115 1.5(2) no
C1 C111 C116 C115 -174.26(14) no
C114 C115 C116 C111 -0.4(2) no
C115 C114 O14 C17 -35.7(2) no
O1 C1 C121 C122 33.9(2) yes
C111 C1 C121 C122 -87.29(18) no
C131 C1 C121 C122 148.91(15) no
O1 C1 C121 C126 -148.43(14) no
C111 C1 C121 C126 90.43(18) no
C131 C1 C121 C126 -33.37(19) no
C126 C121 C122 C123 -0.1(3) no
C1 C121 C122 C123 177.70(17) no
C121 C122 C123 C124 -0.4(3) no
C122 C123 C124 C125 0.4(3) no
C123 C124 C125 C126 0.0(3) no
C124 C125 C126 C121 -0.5(3) no
C122 C121 C126 C125 0.5(3) no
C1 C121 C126 C125 -177.28(15) no
O1 C1 C131 C136 -136.43(15) no
C111 C1 C131 C136 -18.7(2) no
C121 C1 C131 C136 105.75(17) no
O1 C1 C131 C132 43.94(18) yes
C111 C1 C131 C132 161.67(14) no
C121 C1 C131 C132 -73.88(17) no
C136 C131 C132 C133 0.1(3) no
C1 C131 C132 C133 179.71(17) no
C131 C132 C133 C134 -0.6(3) no
C132 C133 C134 C135 0.8(3) no
C133 C134 C135 C136 -0.4(3) no
C132 C131 C136 C135 0.3(2) no
C1 C131 C136 C135 -179.34(15) no
C134 C135 C136 C131 -0.1(3) no
C113 C114 O14 C17 146.21(15) yes
O2 C2 C211 C216 -115.33(16) no
C221 C2 C211 C216 6.6(2) no
C231 C2 C211 C216 128.89(15) no
O2 C2 C211 C212 60.34(17) yes
C221 C2 C211 C212 -177.70(13) no
C231 C2 C211 C212 -55.43(18) no
C216 C211 C212 C213 -1.2(2) no
C2 C211 C212 C213 -177.16(15) no
C211 C212 C213 C214 -0.4(3) no
C212 C213 C214 O24 -179.14(16) no
C212 C213 C214 C215 1.9(3) no
O24 C214 C215 C216 179.38(16) no
C213 C214 C215 C216 -1.7(3) no
C212 C211 C216 C215 1.3(2) no
C2 C211 C216 C215 177.06(15) no
C214 C215 C216 C211 0.1(2) no
C215 C214 O24 C27 -1.0(3) no
O2 C2 C221 C222 7.34(19) yes
C211 C2 C221 C222 -113.11(16) no
C231 C2 C221 C222 121.87(15) no
O2 C2 C221 C226 -170.66(13) no
C211 C2 C221 C226 68.89(18) no
C231 C2 C221 C226 -56.13(18) no
C226 C221 C222 C223 -1.4(3) no
C2 C221 C222 C223 -179.44(16) no
C221 C222 C223 C224 0.3(3) no
C222 C223 C224 C225 0.5(3) no
C223 C224 C225 C226 -0.1(3) no
C224 C225 C226 C221 -1.0(3) no
C222 C221 C226 C225 1.7(2) no
C2 C221 C226 C225 179.76(15) no
O2 C2 C231 C236 -143.47(15) no
C211 C2 C231 C236 -26.4(2) no
C221 C2 C231 C236 98.87(17) no
O2 C2 C231 C232 41.26(19) yes
C211 C2 C231 C232 158.28(14) no
C221 C2 C231 C232 -76.40(17) no
C236 C231 C232 C233 0.4(3) no
C2 C231 C232 C233 175.85(16) no
C231 C232 C233 C234 -0.3(3) no
C232 C233 C234 C235 0.2(3) no
C233 C234 C235 C236 -0.1(3) no
C232 C231 C236 C235 -0.3(2) no
C2 C231 C236 C235 -175.61(15) no
C234 C235 C236 C231 0.2(3) no
C213 C214 O24 C27 -179.9(2) yes

loop_
_cod_related_entry_id
_cod_related_entry_database
_cod_related_entry_code
1 ChemSpider 63250
